data_2243774
loop_
_publ_author_name
'Kingsbury, Christopher J.'
'Sample, Harry C.'
'Senge, Mathias O.'

_publ_section_title
;
 Crystal structures of 4-bromo-2-formyl-1-tosyl-1<i>H</i>-pyrrole,
 (<i>E</i>)-4-bromo-2-(2-nitrovinyl)-1-tosyl-1<i>H</i>-pyrrole and
 6-(4-bromo-1-tosylpyrrol-2-yl)-4,4-dimethyl-5-nitrohexan-2-one
;
_journal_coeditor_code TX2036
_journal_issue 4
_journal_name_full 'Acta Crystallographica Section E'
_journal_page_first 341
_journal_page_last 345
_journal_paper_doi 10.1107/S2056989021002280
_journal_volume 77
_journal_year 2021
_chemical_formula_iupac 'C12 H10 Br N O3 S'
_chemical_formula_moiety 'C12 H10 Br N O3 S'
_chemical_formula_sum 'C12 H10 Br N O3 S'
_chemical_formula_weight 328.18
_chemical_name_common 4-Bromo-2-formyl-1-tosyl-1<i>H</i>-pyrrole
_chemical_name_systematic 4-Bromo-1-[(4-methylbenzene)sulfonyl]pyrrole-2-carbaldehyde
_space_group_crystal_system orthorhombic
_space_group_IT_number 19
_space_group_name_Hall 'P 2ac 2ab'
_space_group_name_H-M_alt 'P 21 21 21'
_atom_sites_solution_hydrogens geom
_atom_sites_solution_primary direct
_audit_creation_method SHELXL-2018/3
_cell_angle_alpha 90
_cell_angle_beta 90
_cell_angle_gamma 90
_cell_formula_units_Z 4
_cell_length_a 4.8436(5)
_cell_length_b 13.9149(13)
_cell_length_c 18.5479(17)
_cell_measurement_reflns_used 9913
_cell_measurement_temperature 100(2)
_cell_measurement_theta_max 31.38
_cell_measurement_theta_min 2.93
_cell_volume 1250.1(2)
_computing_cell_refinement 'SAINT (Bruker, 2015)'
_computing_data_collection 'APEX3 (Bruker, 2015)'
_computing_data_reduction 'SAINT (Bruker, 2015)'
_computing_molecular_graphics '<i>shelXle</i> (H\"ubschle, 2011)'
_computing_publication_material 'publCIF (Westrip, 2010)'
_computing_structure_refinement '<i>SHELXL2018/3</i> (Sheldrick, 2015b)'
_computing_structure_solution '<i>SHELXT2018/2</i> (Sheldrick, 2015a)'
_diffrn_ambient_temperature 100(2)
_diffrn_measured_fraction_theta_full 1.000
_diffrn_measured_fraction_theta_max 1.000
_diffrn_measurement_device_type 'Bruker APEXII CCD'
_diffrn_measurement_method '\f and \w scans'
_diffrn_radiation_type MoK\a
_diffrn_radiation_wavelength 0.71073
_diffrn_reflns_av_R_equivalents 0.0283
_diffrn_reflns_av_unetI/netI 0.0214
_diffrn_reflns_limit_h_max 6
_diffrn_reflns_limit_h_min -7
_diffrn_reflns_limit_k_max 19
_diffrn_reflns_limit_k_min -20
_diffrn_reflns_limit_l_max 26
_diffrn_reflns_limit_l_min -20
_diffrn_reflns_number 23296
_diffrn_reflns_theta_full 25.242
_diffrn_reflns_theta_max 31.000
_diffrn_reflns_theta_min 1.830
_exptl_absorpt_coefficient_mu 3.454
_exptl_absorpt_correction_T_max 0.7462
_exptl_absorpt_correction_T_min 0.6162
_exptl_absorpt_correction_type multi-scan
_exptl_absorpt_process_details
;
 (SADABS; Krause <i>et al.</i>,  2015)
;
_exptl_crystal_colour colourless
_exptl_crystal_density_diffrn 1.744
_exptl_crystal_description rod
_exptl_crystal_F_000 656
_exptl_crystal_size_max 0.198
_exptl_crystal_size_mid 0.091
_exptl_crystal_size_min 0.055
_refine_diff_density_max 0.343
_refine_diff_density_min -0.380
_refine_ls_extinction_method none
_refine_ls_goodness_of_fit_ref 1.036
_refine_ls_hydrogen_treatment constr
_refine_ls_matrix_type full
_refine_ls_number_parameters 164
_refine_ls_number_reflns 3972
_refine_ls_number_restraints 0
_refine_ls_restrained_S_all 1.036
_refine_ls_R_factor_all 0.0249
_refine_ls_R_factor_gt 0.0206
_refine_ls_shift/su_max 0.001
_refine_ls_shift/su_mean 0.000
_refine_ls_structure_factor_coef Fsqd
_refine_ls_weighting_details 'w=1/[\s^2^(Fo^2^)+(0.0201P)^2^+0.4002P] where P=(Fo^2^+2Fc^2^)/3'
_refine_ls_weighting_scheme calc
_refine_ls_wR_factor_gt 0.0439
_refine_ls_wR_factor_ref 0.0450
_reflns_number_gt 3714
_reflns_number_total 3972
_reflns_threshold_expression 'I > 2\s(I)'
_cod_data_source_file tx2036sup1.cif
_cod_data_source_block 1
_cod_database_code 2243774
_shelx_space_group_comment
;
The symmetry employed for this shelxl refinement is uniquely defined
by the following loop, which should always be used as a source of
symmetry information in preference to the above space-group names.
They are only intended as comments.
;
_shelx_estimated_absorpt_t_min 0.548
_shelx_estimated_absorpt_t_max 0.833

loop_
_space_group_symop_operation_xyz
'x, y, z'
'-x+1/2, -y, z+1/2'
'-x, y+1/2, -z+1/2'
'x+1/2, -y+1/2, -z'

loop_
_atom_site_type_symbol
_atom_site_label
_atom_site_fract_x
_atom_site_fract_y
_atom_site_fract_z
_atom_site_U_iso_or_equiv
_atom_site_adp_type
_atom_site_calc_flag
_atom_site_occupancy
_atom_site_disorder_assembly
_atom_site_disorder_group
Br Br1 1.03533(5) 0.95495(2) 0.67018(2) 0.02243(6) Uani d 1 . .
N N1 0.5067(3) 0.73027(11) 0.66274(9) 0.0138(3) Uani d 1 . .
C C2 0.5792(4) 0.72511(15) 0.73590(11) 0.0167(4) Uani d 1 . .
C C3 0.7636(4) 0.79838(15) 0.74892(11) 0.0181(4) Uani d 1 . .
H H3 0.847177 0.813140 0.793908 0.022 Uiso calc 1 . .
C C4 0.8059(4) 0.84751(15) 0.68338(10) 0.0163(4) Uani d 1 . .
C C5 0.6504(4) 0.80452(15) 0.63092(11) 0.0153(4) Uani d 1 . .
H H5 0.642846 0.822553 0.581559 0.018 Uiso calc 1 . .
C C6 0.4882(5) 0.65241(16) 0.78783(11) 0.0226(4) Uani d 1 . .
H H6 0.357430 0.605380 0.773252 0.027 Uiso calc 1 . .
O O7 0.5766(4) 0.65095(14) 0.84935(8) 0.0334(4) Uani d 1 . .
S S9 0.30100(10) 0.65428(4) 0.61513(3) 0.01313(9) Uani d 1 . .
O O10 0.2261(3) 0.70813(11) 0.55234(7) 0.0167(3) Uani d 1 . .
O O11 0.0978(3) 0.62059(10) 0.66500(8) 0.0175(3) Uani d 1 . .
C C12 0.5188(4) 0.55963(13) 0.59054(10) 0.0135(3) Uani d 1 . .
C C13 0.6698(4) 0.56650(15) 0.52637(11) 0.0170(4) Uani d 1 . .
H H13 0.653329 0.621364 0.496191 0.020 Uiso calc 1 . .
C C14 0.8442(5) 0.49124(16) 0.50790(12) 0.0187(4) Uani d 1 . .
H H14 0.947090 0.494838 0.464384 0.022 Uiso calc 1 . .
C C15 0.8716(4) 0.41035(16) 0.55192(12) 0.0182(4) Uani d 1 . .
C C16 0.7162(5) 0.40561(16) 0.61547(12) 0.0189(4) Uani d 1 . .
H H16 0.731639 0.350655 0.645586 0.023 Uiso calc 1 . .
C C17 0.5402(5) 0.47959(14) 0.63526(11) 0.0168(4) Uani d 1 . .
H H17 0.436014 0.475763 0.678556 0.020 Uiso calc 1 . .
C C18 1.0659(5) 0.33074(16) 0.53061(12) 0.0236(5) Uani d 1 . .
H H18A 1.020615 0.308589 0.481867 0.035 Uiso calc 1 . .
H H18B 1.047418 0.277176 0.564571 0.035 Uiso calc 1 . .
H H18C 1.256213 0.354656 0.531514 0.035 Uiso calc 1 . .

loop_
_atom_site_aniso_label
_atom_site_aniso_U_11
_atom_site_aniso_U_22
_atom_site_aniso_U_33
_atom_site_aniso_U_12
_atom_site_aniso_U_13
_atom_site_aniso_U_23
Br1 0.02171(10) 0.01959(10) 0.02598(10) -0.00630(9) 0.00443(8) -0.00624(9)
N1 0.0142(8) 0.0138(7) 0.0134(7) -0.0004(6) -0.0005(7) -0.0014(6)
C2 0.0185(10) 0.0186(10) 0.0128(8) 0.0029(8) -0.0004(7) -0.0026(7)
C3 0.0192(10) 0.0193(10) 0.0159(9) 0.0014(8) -0.0004(8) -0.0050(8)
C4 0.0146(9) 0.0150(9) 0.0194(10) -0.0004(8) 0.0021(7) -0.0045(7)
C5 0.0149(9) 0.0155(10) 0.0155(9) 0.0010(7) 0.0012(7) 0.0009(7)
C6 0.0289(12) 0.0209(10) 0.0182(9) -0.0009(10) -0.0002(9) -0.0004(8)
O7 0.0507(12) 0.0331(9) 0.0166(7) -0.0048(9) -0.0060(7) 0.0037(7)
S9 0.0118(2) 0.0141(2) 0.0135(2) 0.00034(18) -0.00095(17) -0.00007(17)
O10 0.0166(7) 0.0179(7) 0.0154(7) 0.0011(6) -0.0039(5) 0.0015(6)
O11 0.0135(7) 0.0210(7) 0.0181(7) -0.0011(5) 0.0031(6) 0.0006(6)
C12 0.0123(8) 0.0125(9) 0.0156(8) 0.0001(7) -0.0010(7) -0.0015(6)
C13 0.0172(10) 0.0170(10) 0.0168(9) 0.0011(8) -0.0007(7) 0.0005(7)
C14 0.0177(10) 0.0218(10) 0.0165(9) 0.0008(8) 0.0005(8) -0.0040(8)
C15 0.0148(9) 0.0182(10) 0.0215(10) 0.0007(8) -0.0070(7) -0.0068(8)
C16 0.0191(10) 0.0168(10) 0.0208(10) 0.0015(8) -0.0056(8) 0.0012(8)
C17 0.0166(9) 0.0167(9) 0.0170(9) -0.0011(8) -0.0015(8) 0.0014(7)
C18 0.0202(11) 0.0226(11) 0.0280(11) 0.0045(9) -0.0076(9) -0.0094(9)

loop_
_atom_type_symbol
_atom_type_description
_atom_type_scat_dispersion_real
_atom_type_scat_dispersion_imag
_atom_type_scat_source
C C 0.0033 0.0016 'International Tables Vol C Tables 4.2.6.8 and 6.1.1.4'
H H 0.0000 0.0000 'International Tables Vol C Tables 4.2.6.8 and 6.1.1.4'
N N 0.0061 0.0033 'International Tables Vol C Tables 4.2.6.8 and 6.1.1.4'
O O 0.0106 0.0060 'International Tables Vol C Tables 4.2.6.8 and 6.1.1.4'
S S 0.1246 0.1234 'International Tables Vol C Tables 4.2.6.8 and 6.1.1.4'
Br Br -0.2901 2.4595 'International Tables Vol C Tables 4.2.6.8 and 6.1.1.4'

loop_
_geom_angle_atom_site_label_1
_geom_angle_atom_site_label_2
_geom_angle_atom_site_label_3
_geom_angle_site_symmetry_1
_geom_angle_site_symmetry_3
_geom_angle
_geom_angle_publ_flag
C5 N1 C2 . . 109.04(16) ?
C5 N1 S9 . . 122.66(14) ?
C2 N1 S9 . . 128.08(14) ?
C3 C2 N1 . . 107.09(18) ?
C3 C2 C6 . . 126.25(19) ?
N1 C2 C6 . . 126.58(19) ?
C2 C3 C4 . . 107.59(18) ?
C2 C3 H3 . . 126.2 ?
C4 C3 H3 . . 126.2 ?
C5 C4 C3 . . 108.74(19) ?
C5 C4 Br1 . . 125.50(16) ?
C3 C4 Br1 . . 125.75(15) ?
C4 C5 N1 . . 107.52(17) ?
C4 C5 H5 . . 126.2 ?
N1 C5 H5 . . 126.2 ?
O7 C6 C2 . . 121.4(2) ?
O7 C6 H6 . . 119.3 ?
C2 C6 H6 . . 119.3 ?
O11 S9 O10 . . 121.57(9) ?
O11 S9 N1 . . 105.75(9) ?
O10 S9 N1 . . 104.20(9) ?
O11 S9 C12 . . 109.72(9) ?
O10 S9 C12 . . 109.57(9) ?
N1 S9 C12 . . 104.50(9) ?
C17 C12 C13 . . 121.47(18) ?
C17 C12 S9 . . 119.47(15) ?
C13 C12 S9 . . 119.05(15) ?
C14 C13 C12 . . 118.42(19) ?
C14 C13 H13 . . 120.8 ?
C12 C13 H13 . . 120.8 ?
C13 C14 C15 . . 121.4(2) ?
C13 C14 H14 . . 119.3 ?
C15 C14 H14 . . 119.3 ?
C16 C15 C14 . . 118.6(2) ?
C16 C15 C18 . . 121.5(2) ?
C14 C15 C18 . . 119.9(2) ?
C17 C16 C15 . . 121.2(2) ?
C17 C16 H16 . . 119.4 ?
C15 C16 H16 . . 119.4 ?
C16 C17 C12 . . 118.81(19) ?
C16 C17 H17 . . 120.6 ?
C12 C17 H17 . . 120.6 ?
C15 C18 H18A . . 109.5 ?
C15 C18 H18B . . 109.5 ?
H18A C18 H18B . . 109.5 ?
C15 C18 H18C . . 109.5 ?
H18A C18 H18C . . 109.5 ?
H18B C18 H18C . . 109.5 ?

loop_
_geom_bond_atom_site_label_1
_geom_bond_atom_site_label_2
_geom_bond_site_symmetry_2
_geom_bond_distance
_geom_bond_publ_flag
Br1 C4 . 1.879(2) ?
N1 C5 . 1.378(3) ?
N1 C2 . 1.404(2) ?
N1 S9 . 1.7002(16) ?
C2 C3 . 1.377(3) ?
C2 C6 . 1.465(3) ?
C3 C4 . 1.410(3) ?
C3 H3 . 0.9500 ?
C4 C5 . 1.368(3) ?
C5 H5 . 0.9500 ?
C6 O7 . 1.219(3) ?
C6 H6 . 0.9500 ?
S9 O11 . 1.4296(15) ?
S9 O10 . 1.4316(15) ?
S9 C12 . 1.7481(19) ?
C12 C17 . 1.393(3) ?
C12 C13 . 1.400(3) ?
C13 C14 . 1.388(3) ?
C13 H13 . 0.9500 ?
C14 C15 . 1.397(3) ?
C14 H14 . 0.9500 ?
C15 C16 . 1.400(3) ?
C15 C18 . 1.506(3) ?
C16 C17 . 1.386(3) ?
C16 H16 . 0.9500 ?
C17 H17 . 0.9500 ?
C18 H18A . 0.9800 ?
C18 H18B . 0.9800 ?
C18 H18C . 0.9800 ?

loop_
_geom_hbond_atom_site_label_D
_geom_hbond_atom_site_label_H
_geom_hbond_atom_site_label_A
_geom_hbond_site_symmetry_A
_geom_hbond_distance_DH
_geom_hbond_distance_HA
_geom_hbond_distance_DA
_geom_hbond_angle_DHA
_geom_hbond_publ_flag
C6 H6 O11 . 0.95 2.38 2.994(3) 122.1 yes
C5 H5 O10 4_566 0.95 2.55 3.423(2) 152.6 yes
C13 H13 O10 4_566 0.95 2.56 3.470(3) 160.0 yes

loop_
_geom_torsion_atom_site_label_1
_geom_torsion_atom_site_label_2
_geom_torsion_atom_site_label_3
_geom_torsion_atom_site_label_4
_geom_torsion_site_symmetry_1
_geom_torsion_site_symmetry_2
_geom_torsion_site_symmetry_3
_geom_torsion_site_symmetry_4
_geom_torsion
_geom_torsion_publ_flag
C5 N1 C2 C3 . . . . 1.4(2) ?
S9 N1 C2 C3 . . . . 176.08(15) ?
C5 N1 C2 C6 . . . . -175.5(2) ?
S9 N1 C2 C6 . . . . -0.8(3) ?
N1 C2 C3 C4 . . . . -0.7(2) ?
C6 C2 C3 C4 . . . . 176.3(2) ?
C2 C3 C4 C5 . . . . -0.3(2) ?
C2 C3 C4 Br1 . . . . 179.24(16) ?
C3 C4 C5 N1 . . . . 1.2(2) ?
Br1 C4 C5 N1 . . . . -178.37(14) ?
C2 N1 C5 C4 . . . . -1.6(2) ?
S9 N1 C5 C4 . . . . -176.62(14) ?
C3 C2 C6 O7 . . . . -0.9(4) ?
N1 C2 C6 O7 . . . . 175.5(2) ?
C5 N1 S9 O11 . . . . -153.29(16) ?
C2 N1 S9 O11 . . . . 32.69(19) ?
C5 N1 S9 O10 . . . . -24.06(18) ?
C2 N1 S9 O10 . . . . 161.93(17) ?
C5 N1 S9 C12 . . . . 90.92(17) ?
C2 N1 S9 C12 . . . . -83.10(19) ?
O11 S9 C12 C17 . . . . -21.53(19) ?
O10 S9 C12 C17 . . . . -157.39(16) ?
N1 S9 C12 C17 . . . . 91.45(17) ?
O11 S9 C12 C13 . . . . 158.96(16) ?
O10 S9 C12 C13 . . . . 23.10(19) ?
N1 S9 C12 C13 . . . . -88.05(17) ?
C17 C12 C13 C14 . . . . -0.2(3) ?
S9 C12 C13 C14 . . . . 179.33(16) ?
C12 C13 C14 C15 . . . . -0.3(3) ?
C13 C14 C15 C16 . . . . 0.7(3) ?
C13 C14 C15 C18 . . . . -179.1(2) ?
C14 C15 C16 C17 . . . . -0.6(3) ?
C18 C15 C16 C17 . . . . 179.2(2) ?
C15 C16 C17 C12 . . . . 0.2(3) ?
C13 C12 C17 C16 . . . . 0.2(3) ?
S9 C12 C17 C16 . . . . -179.26(16) ?

_cod_database_fobs_code 2243774
